data_4070040
loop_
_publ_author_name
'Inoue, Shigeyoshi'
'Driess, Matthias'

_publ_section_title
;
 Isolable Metallo-Germylene and Metallo-Stannylene \s-Complexes with Iron
;
_journal_issue 17
_journal_name_full Organometallics
_journal_page_first 5032
_journal_paper_doi 10.1021/om9005802
_journal_volume 28
_journal_year 2009
_chemical_formula_sum 'C36 H46 Fe Ge N2 O2'
_chemical_formula_weight 667.19
_chemical_name_systematic
; 
 ? 
;
_space_group_IT_number 14
_symmetry_cell_setting monoclinic
_symmetry_space_group_name_Hall '-P 2yn'
_symmetry_space_group_name_H-M 'P 1 21/n 1'
_atom_sites_solution_hydrogens geom
_atom_sites_solution_primary direct
_atom_sites_solution_secondary difmap
_audit_creation_method
;
CrysAlis RED, Oxford Diffraction Ltd.,
Version 1.171.32.5 (release 08-05-2007 CrysAlis171 .NET)
(compiled May  8 2007,13:10:02)
;
_cell_angle_alpha 90.00
_cell_angle_beta 102.984(2)
_cell_angle_gamma 90.00
_cell_formula_units_Z 4
_cell_length_a 9.0894(2)
_cell_length_b 21.8257(5)
_cell_length_c 17.4797(4)
_cell_measurement_reflns_used 8439
_cell_measurement_temperature 150(2)
_cell_measurement_theta_max 32.3231
_cell_measurement_theta_min 2.9140
_cell_volume 3379.01(14)
_computing_cell_refinement
;
CrysAlis RED, Oxford Diffraction Ltd.,
Version 1.171.32.5 (release 08-05-2007 CrysAlis171 .NET)
(compiled May  8 2007,13:10:02)
;
_computing_data_collection
;
CrysAlis CCD, Oxford Diffraction Ltd.,
Version 1.171.32.5 (release 08-05-2007 CrysAlis171 .NET)
(compiled May  8 2007,13:10:02)
;
_computing_data_reduction
;
CrysAlis RED, Oxford Diffraction Ltd.,
Version 1.171.32.5 (release 08-05-2007 CrysAlis171 .NET)
(compiled May  8 2007,13:10:02)
;
_computing_publication_material 'SHELXL-97 (Sheldrick, 1997)'
_computing_structure_refinement 'SHELXL-97 (Sheldrick, 1997)'
_computing_structure_solution 'SHELXS-97 (Sheldrick, 1990)'
_diffrn_ambient_temperature 150(2)
_diffrn_measured_fraction_theta_full 0.997
_diffrn_measured_fraction_theta_max 0.997
_diffrn_measurement_device_type 'Oxford Diffraction Xcalibur S Sapphire'
_diffrn_measurement_method \w
_diffrn_radiation_monochromator graphite
_diffrn_radiation_source 'Enhance (Mo) X-ray Source'
_diffrn_radiation_type MoK\a
_diffrn_radiation_wavelength 0.71073
_diffrn_reflns_av_R_equivalents 0.0639
_diffrn_reflns_av_sigmaI/netI 0.0616
_diffrn_reflns_limit_h_max 10
_diffrn_reflns_limit_h_min -10
_diffrn_reflns_limit_k_max 25
_diffrn_reflns_limit_k_min -25
_diffrn_reflns_limit_l_max 20
_diffrn_reflns_limit_l_min -20
_diffrn_reflns_number 28511
_diffrn_reflns_theta_full 25.00
_diffrn_reflns_theta_max 25.00
_diffrn_reflns_theta_min 2.96
_exptl_absorpt_coefficient_mu 1.352
_exptl_absorpt_correction_T_max 0.8656
_exptl_absorpt_correction_T_min 0.6794
_exptl_absorpt_correction_type multi-scan
_exptl_absorpt_process_details
;
CrysAlis RED, Oxford Diffraction Ltd.,
Version 1.171.32.5 (release 08-05-2007 CrysAlis171 .NET)
(compiled May  8 2007,13:10:02)
Empirical absorption correction using spherical harmonics,
 implemented in SCALE3 ABSPACK scaling algorithm.
;
_exptl_crystal_colour black
_exptl_crystal_density_diffrn 1.312
_exptl_crystal_density_method 'not measured'
_exptl_crystal_description plate
_exptl_crystal_F_000 1400
_exptl_crystal_size_max 0.31
_exptl_crystal_size_mid 0.24
_exptl_crystal_size_min 0.11
_refine_diff_density_max 0.427
_refine_diff_density_min -0.448
_refine_diff_density_rms 0.070
_refine_ls_extinction_method none
_refine_ls_goodness_of_fit_ref 1.168
_refine_ls_hydrogen_treatment constr
_refine_ls_matrix_type full
_refine_ls_number_parameters 486
_refine_ls_number_reflns 5925
_refine_ls_number_restraints 224
_refine_ls_restrained_S_all 1.162
_refine_ls_R_factor_all 0.1285
_refine_ls_R_factor_gt 0.0825
_refine_ls_shift/su_max 0.000
_refine_ls_shift/su_mean 0.000
_refine_ls_structure_factor_coef Fsqd
_refine_ls_weighting_details 'calc w=1/[\s^2^(Fo^2^)+(0.0185P)^2^+12.2299P] where P=(Fo^2^+2Fc^2^)/3'
_refine_ls_weighting_scheme calc
_refine_ls_wR_factor_gt 0.1384
_refine_ls_wR_factor_ref 0.1537
_reflns_number_gt 4055
_reflns_number_total 5925
_reflns_threshold_expression >2sigma(I)
_cod_data_source_file om9005802_si_002.cif
_cod_data_source_block inoue2
_cod_original_cell_volume 3379.01(13)
_cod_original_sg_symbol_H-M P21/n
_cod_database_code 4070040

loop_
_symmetry_equiv_pos_as_xyz
'x, y, z'
'-x+1/2, y+1/2, -z+1/2'
'-x, -y, -z'
'x-1/2, -y-1/2, z-1/2'

loop_
_atom_site_label
_atom_site_type_symbol
_atom_site_fract_x
_atom_site_fract_y
_atom_site_fract_z
_atom_site_U_iso_or_equiv
_atom_site_adp_type
_atom_site_occupancy
_atom_site_symmetry_multiplicity
_atom_site_calc_flag
_atom_site_refinement_flags
_atom_site_disorder_assembly
_atom_site_disorder_group
Ge1 Ge 0.54416(11) 0.22770(5) 0.72918(6) 0.0206(2) Uani 0.50 1 d P A 1
Fe1 Fe 0.73818(15) 0.22600(8) 0.85539(9) 0.0252(3) Uani 0.50 1 d PD A 1
C30 C 0.810(2) 0.3163(6) 0.8851(10) 0.049(3) Uani 0.50 1 d PDU A 1
H30 H 0.7423 0.3457 0.8976 0.059 Uiso 0.50 1 calc PR A 1
C31 C 0.9040(16) 0.2760(6) 0.9387(8) 0.059(3) Uani 0.50 1 d PDU A 1
H31 H 0.9197 0.2773 0.9943 0.071 Uiso 0.50 1 calc PR A 1
C32 C 0.969(2) 0.2343(8) 0.8959(9) 0.050(3) Uani 0.50 1 d PDU A 1
H32 H 1.0265 0.1994 0.9165 0.060 Uiso 0.50 1 calc PR A 1
C33 C 0.934(2) 0.2529(7) 0.8162(10) 0.059(3) Uani 0.50 1 d PDU A 1
H33 H 0.9681 0.2341 0.7744 0.070 Uiso 0.50 1 calc PR A 1
C34 C 0.837(4) 0.3050(11) 0.8103(11) 0.054(4) Uani 0.50 1 d PDU A 1
H34 H 0.7973 0.3279 0.7640 0.064 Uiso 0.50 1 calc PR A 1
O1 O 0.8019(16) 0.0959(6) 0.8157(7) 0.042(4) Uani 0.50 1 d PDU A 1
C35 C 0.7569(14) 0.1443(5) 0.8436(7) 0.028(3) Uani 0.50 1 d PDU A 1
O2 O 0.5054(10) 0.2228(4) 0.9446(5) 0.058(2) Uani 0.50 1 d P A 1
C36 C 0.5942(12) 0.2230(5) 0.9061(6) 0.034(2) Uani 0.50 1 d P A 1
Ge1A Ge 0.49774(11) 0.22624(6) 0.80557(6) 0.0293(3) Uani 0.50 1 d P A 2
Fe1A Fe 0.76771(16) 0.22584(8) 0.80055(11) 0.0332(4) Uani 0.50 1 d P A 2
C30A C 0.793(2) 0.2956(8) 0.8887(11) 0.063(4) Uani 0.50 1 d PDU A 2
H30A H 0.7187 0.3132 0.9129 0.076 Uiso 0.50 1 calc PR A 2
C31A C 0.883(2) 0.2466(7) 0.9165(9) 0.071(4) Uani 0.50 1 d PDU A 2
H31A H 0.8761 0.2216 0.9601 0.085 Uiso 0.50 1 calc PR A 2
C32A C 0.985(2) 0.2403(9) 0.8693(12) 0.065(4) Uani 0.50 1 d PDU A 2
H32A H 1.0672 0.2125 0.8775 0.078 Uiso 0.50 1 calc PR A 2
C33A C 0.946(2) 0.2809(7) 0.8089(11) 0.068(4) Uani 0.50 1 d PDU A 2
H33A H 0.9944 0.2850 0.7662 0.082 Uiso 0.50 1 calc PR A 2
C34A C 0.826(3) 0.3152(11) 0.8207(14) 0.054(3) Uani 0.50 1 d PDU A 2
H34A H 0.7760 0.3467 0.7873 0.064 Uiso 0.50 1 calc PR A 2
O1A O 0.7809(15) 0.0943(5) 0.8381(7) 0.036(3) Uani 0.50 1 d PDU A 2
C35A C 0.7746(15) 0.1492(5) 0.8124(8) 0.033(3) Uani 0.50 1 d PDU A 2
O2A O 0.6608(12) 0.2263(5) 0.6300(5) 0.063(3) Uani 0.50 1 d P A 2
C36A C 0.6989(14) 0.2269(6) 0.6969(8) 0.045(3) Uani 0.50 1 d P A 2
N1 N 0.3870(4) 0.29543(19) 0.7303(2) 0.0250(10) Uani 1 1 d . . .
N2 N 0.3782(4) 0.16269(19) 0.7321(2) 0.0247(10) Uani 1 1 d . . .
C1 C 0.1516(6) 0.3431(3) 0.6591(4) 0.0460(16) Uani 1 1 d . . .
H1A H 0.1941 0.3798 0.6883 0.055 Uiso 1 1 calc R A .
H1B H 0.0485 0.3366 0.6656 0.055 Uiso 1 1 calc R . .
H1C H 0.1501 0.3487 0.6033 0.055 Uiso 1 1 calc R . .
C2 C 0.2472(6) 0.2884(2) 0.6900(3) 0.0288(13) Uani 1 1 d . A .
C3 C 0.1776(5) 0.2313(3) 0.6728(3) 0.0328(13) Uani 1 1 d . . .
H3 H 0.0766 0.2323 0.6427 0.039 Uiso 1 1 calc R A .
C4 C 0.2363(5) 0.1732(3) 0.6936(3) 0.0291(12) Uani 1 1 d . A .
C5 C 0.1275(6) 0.1197(3) 0.6719(3) 0.0437(16) Uani 1 1 d . . .
H5A H 0.1788 0.0858 0.6518 0.052 Uiso 1 1 calc R A .
H5B H 0.0401 0.1327 0.6314 0.052 Uiso 1 1 calc R . .
H5C H 0.0936 0.1061 0.7185 0.052 Uiso 1 1 calc R . .
C6 C 0.4484(6) 0.3567(3) 0.7475(3) 0.0299(13) Uani 1 1 d . A .
C7 C 0.4404(7) 0.3831(3) 0.8202(3) 0.0400(15) Uani 1 1 d . . .
C8 C 0.5046(7) 0.4404(3) 0.8367(4) 0.055(2) Uani 1 1 d . A .
H8 H 0.5026 0.4591 0.8855 0.065 Uiso 1 1 calc R . .
C9 C 0.5724(7) 0.4715(3) 0.7839(4) 0.0557(19) Uani 1 1 d . . .
H9 H 0.6175 0.5105 0.7972 0.067 Uiso 1 1 calc R A .
C10 C 0.5731(6) 0.4455(3) 0.7134(4) 0.0455(16) Uani 1 1 d . A .
H10 H 0.6165 0.4673 0.6769 0.055 Uiso 1 1 calc R . .
C11 C 0.5117(6) 0.3879(3) 0.6934(3) 0.0329(13) Uani 1 1 d . . .
C12 C 0.3569(7) 0.3536(3) 0.8764(3) 0.0495(18) Uani 1 1 d . A .
H12 H 0.3346 0.3101 0.8601 0.059 Uiso 1 1 calc R . .
C13 C 0.2067(7) 0.3871(4) 0.8725(4) 0.071(2) Uani 1 1 d . . .
H13A H 0.2270 0.4293 0.8911 0.085 Uiso 1 1 calc R A .
H13B H 0.1495 0.3659 0.9059 0.085 Uiso 1 1 calc R . .
H13C H 0.1478 0.3875 0.8182 0.085 Uiso 1 1 calc R . .
C14 C 0.4474(8) 0.3544(4) 0.9621(4) 0.083(3) Uani 1 1 d . . .
H14A H 0.5514 0.3413 0.9642 0.100 Uiso 1 1 calc R A .
H14B H 0.4005 0.3264 0.9935 0.100 Uiso 1 1 calc R . .
H14C H 0.4480 0.3960 0.9832 0.100 Uiso 1 1 calc R . .
C15 C 0.5127(6) 0.3632(3) 0.6108(3) 0.0365(14) Uani 1 1 d . A .
H15 H 0.4633 0.3219 0.6051 0.044 Uiso 1 1 calc R . .
C16 C 0.4227(8) 0.4052(3) 0.5473(4) 0.0578(19) Uani 1 1 d . . .
H16A H 0.4707 0.4457 0.5512 0.069 Uiso 1 1 calc R A .
H16B H 0.3193 0.4093 0.5545 0.069 Uiso 1 1 calc R . .
H16C H 0.4205 0.3876 0.4954 0.069 Uiso 1 1 calc R . .
C17 C 0.6719(7) 0.3559(4) 0.5988(4) 0.062(2) Uani 1 1 d . . .
H17A H 0.7173 0.3965 0.5968 0.075 Uiso 1 1 calc R A .
H17B H 0.6688 0.3343 0.5493 0.075 Uiso 1 1 calc R . .
H17C H 0.7325 0.3324 0.6424 0.075 Uiso 1 1 calc R . .
C18 C 0.4285(5) 0.0996(2) 0.7448(3) 0.0279(12) Uani 1 1 d . A .
C19 C 0.4226(6) 0.0693(3) 0.8158(3) 0.0324(13) Uani 1 1 d . . .
C20 C 0.4780(7) 0.0100(3) 0.8271(4) 0.0440(16) Uani 1 1 d . A .
H20 H 0.4745 -0.0110 0.8743 0.053 Uiso 1 1 calc R . .
C21 C 0.5374(7) -0.0188(3) 0.7714(5) 0.0538(18) Uani 1 1 d . . .
H21 H 0.5769 -0.0591 0.7807 0.065 Uiso 1 1 calc R A .
C22 C 0.5402(7) 0.0104(3) 0.7021(4) 0.0521(18) Uani 1 1 d . A .
H22 H 0.5803 -0.0107 0.6638 0.062 Uiso 1 1 calc R . .
C23 C 0.4866(6) 0.0695(3) 0.6862(3) 0.0364(14) Uani 1 1 d . . .
C24 C 0.3510(6) 0.0984(3) 0.8778(3) 0.0363(14) Uani 1 1 d . A .
H24 H 0.3244 0.1418 0.8620 0.044 Uiso 1 1 calc R . .
C25 C 0.2069(8) 0.0653(4) 0.8846(4) 0.069(2) Uani 1 1 d . . .
H25A H 0.1321 0.0685 0.8348 0.083 Uiso 1 1 calc R A .
H25B H 0.1665 0.0840 0.9266 0.083 Uiso 1 1 calc R . .
H25C H 0.2294 0.0220 0.8969 0.083 Uiso 1 1 calc R . .
C26 C 0.4599(8) 0.0992(4) 0.9572(4) 0.080(3) Uani 1 1 d . . .
H26A H 0.4978 0.0576 0.9707 0.097 Uiso 1 1 calc R A .
H26B H 0.4078 0.1139 0.9970 0.097 Uiso 1 1 calc R . .
H26C H 0.5447 0.1264 0.9553 0.097 Uiso 1 1 calc R . .
C27 C 0.4879(7) 0.0988(3) 0.6083(3) 0.0463(16) Uani 1 1 d . A .
H27 H 0.4527 0.1421 0.6091 0.056 Uiso 1 1 calc R . .
C28 C 0.3811(8) 0.0646(4) 0.5405(4) 0.065(2) Uani 1 1 d . . .
H28A H 0.4118 0.0216 0.5404 0.078 Uiso 1 1 calc R A .
H28B H 0.3862 0.0837 0.4904 0.078 Uiso 1 1 calc R . .
H28C H 0.2774 0.0670 0.5477 0.078 Uiso 1 1 calc R . .
C29 C 0.6487(8) 0.0988(4) 0.5931(4) 0.079(3) Uani 1 1 d . . .
H29A H 0.7189 0.1171 0.6382 0.095 Uiso 1 1 calc R A .
H29B H 0.6496 0.1229 0.5458 0.095 Uiso 1 1 calc R . .
H29C H 0.6797 0.0567 0.5856 0.095 Uiso 1 1 calc R . .

loop_
_atom_site_aniso_label
_atom_site_aniso_U_11
_atom_site_aniso_U_22
_atom_site_aniso_U_33
_atom_site_aniso_U_23
_atom_site_aniso_U_13
_atom_site_aniso_U_12
Ge1 0.0195(5) 0.0212(5) 0.0216(5) -0.0006(5) 0.0054(4) -0.0002(5)
Fe1 0.0230(8) 0.0252(8) 0.0259(8) 0.0016(8) 0.0025(6) -0.0014(7)
C30 0.050(6) 0.031(7) 0.069(6) -0.003(6) 0.018(5) -0.015(5)
C31 0.074(7) 0.049(7) 0.050(6) 0.000(5) 0.007(5) -0.026(6)
C32 0.029(6) 0.044(6) 0.070(8) 0.011(6) 0.000(6) -0.011(5)
C33 0.074(7) 0.042(7) 0.067(6) 0.002(6) 0.031(6) -0.003(6)
C34 0.061(7) 0.041(8) 0.059(5) 0.006(6) 0.012(6) -0.004(6)
O1 0.042(5) 0.041(5) 0.042(5) 0.002(4) 0.010(4) 0.000(3)
C35 0.029(5) 0.027(5) 0.028(5) 0.011(4) 0.006(4) -0.005(4)
O2 0.070(6) 0.042(5) 0.079(6) -0.015(5) 0.050(5) -0.015(5)
C36 0.041(6) 0.016(5) 0.045(6) -0.015(5) 0.011(5) -0.007(5)
Ge1A 0.0253(6) 0.0355(6) 0.0257(6) -0.0027(6) 0.0026(4) 0.0012(5)
Fe1A 0.0256(8) 0.0306(9) 0.0423(10) -0.0018(9) 0.0052(7) 0.0001(7)
C30A 0.056(7) 0.065(9) 0.074(7) -0.008(7) 0.025(5) -0.006(6)
C31A 0.093(8) 0.053(8) 0.062(7) 0.006(6) 0.008(6) -0.015(7)
C32A 0.038(7) 0.054(7) 0.086(10) -0.010(7) -0.020(6) 0.008(6)
C33A 0.077(7) 0.060(9) 0.078(7) -0.007(7) 0.038(6) -0.001(8)
C34A 0.052(7) 0.034(7) 0.072(7) 0.004(6) 0.009(6) -0.001(5)
O1A 0.038(5) 0.031(5) 0.038(5) -0.002(4) 0.009(4) 0.003(3)
C35A 0.031(5) 0.033(5) 0.034(5) 0.007(4) 0.005(4) -0.002(4)
O2A 0.113(8) 0.042(5) 0.037(5) 0.000(5) 0.021(5) -0.005(6)
C36A 0.053(7) 0.027(6) 0.061(9) -0.011(7) 0.023(6) 0.003(6)
N1 0.023(2) 0.029(3) 0.021(2) -0.0015(18) 0.0016(18) 0.0028(17)
N2 0.022(2) 0.031(3) 0.022(2) -0.0046(19) 0.0050(18) -0.0045(18)
C1 0.033(3) 0.051(4) 0.049(4) 0.010(3) -0.003(3) 0.013(3)
C2 0.027(3) 0.035(3) 0.022(3) 0.002(2) 0.000(2) 0.006(2)
C3 0.021(3) 0.051(4) 0.022(3) 0.003(3) -0.005(2) 0.004(3)
C4 0.025(3) 0.043(4) 0.019(3) -0.001(2) 0.005(2) -0.005(2)
C5 0.029(3) 0.057(4) 0.042(4) -0.004(3) 0.001(3) -0.015(3)
C6 0.026(3) 0.032(3) 0.026(3) -0.003(2) -0.005(2) 0.011(2)
C7 0.049(4) 0.035(4) 0.029(3) -0.010(3) -0.006(3) 0.019(3)
C8 0.055(4) 0.045(4) 0.053(4) -0.027(4) -0.010(3) 0.021(3)
C9 0.056(4) 0.032(4) 0.067(5) -0.011(4) -0.014(4) 0.005(3)
C10 0.039(3) 0.038(4) 0.055(4) 0.000(3) 0.001(3) -0.001(3)
C11 0.031(3) 0.030(3) 0.032(3) -0.002(3) -0.004(2) 0.007(2)
C12 0.063(4) 0.057(5) 0.028(3) -0.006(3) 0.008(3) 0.022(3)
C13 0.045(4) 0.114(7) 0.052(4) 0.000(5) 0.006(3) 0.025(4)
C14 0.072(5) 0.144(9) 0.033(4) 0.008(5) 0.011(4) 0.051(5)
C15 0.044(3) 0.036(3) 0.028(3) 0.002(3) 0.003(3) -0.003(3)
C16 0.070(5) 0.057(5) 0.039(4) 0.004(3) -0.004(3) 0.010(4)
C17 0.056(4) 0.088(6) 0.046(4) 0.022(4) 0.020(3) 0.008(4)
C18 0.022(3) 0.029(3) 0.030(3) -0.004(2) 0.000(2) -0.009(2)
C19 0.028(3) 0.035(4) 0.032(3) 0.004(3) 0.003(2) -0.013(2)
C20 0.043(4) 0.034(4) 0.053(4) 0.005(3) 0.006(3) -0.009(3)
C21 0.050(4) 0.028(4) 0.079(5) 0.001(4) 0.005(4) -0.004(3)
C22 0.045(4) 0.036(4) 0.078(5) -0.027(4) 0.021(4) -0.006(3)
C23 0.034(3) 0.037(4) 0.040(3) -0.011(3) 0.011(3) -0.005(3)
C24 0.042(3) 0.039(4) 0.027(3) 0.004(3) 0.006(3) -0.013(3)
C25 0.061(5) 0.082(6) 0.073(5) -0.019(4) 0.035(4) -0.029(4)
C26 0.059(5) 0.142(9) 0.034(4) 0.009(5) 0.000(3) -0.006(5)
C27 0.052(4) 0.050(4) 0.043(4) -0.018(3) 0.023(3) -0.003(3)
C28 0.082(5) 0.067(5) 0.045(4) -0.014(4) 0.010(4) -0.006(4)
C29 0.073(5) 0.127(8) 0.047(4) -0.018(5) 0.034(4) -0.023(5)

loop_
_atom_type_symbol
_atom_type_description
_atom_type_scat_dispersion_real
_atom_type_scat_dispersion_imag
_atom_type_scat_source
C C 0.0033 0.0016 'International Tables Vol C Tables 4.2.6.8 and 6.1.1.4'
H H 0.0000 0.0000 'International Tables Vol C Tables 4.2.6.8 and 6.1.1.4'
N N 0.0061 0.0033 'International Tables Vol C Tables 4.2.6.8 and 6.1.1.4'
O O 0.0106 0.0060 'International Tables Vol C Tables 4.2.6.8 and 6.1.1.4'
Fe Fe 0.3463 0.8444 'International Tables Vol C Tables 4.2.6.8 and 6.1.1.4'
Ge Ge 0.1547 1.8001 'International Tables Vol C Tables 4.2.6.8 and 6.1.1.4'

loop_
_geom_angle_atom_site_label_1
_geom_angle_atom_site_label_2
_geom_angle_atom_site_label_3
_geom_angle
N1 Ge1 N2 88.92(16)
N1 Ge1 Fe1 110.86(12)
N2 Ge1 Fe1 109.91(12)
C36 Fe1 C35 97.0(5)
C36 Fe1 C32 130.6(5)
C35 Fe1 C32 90.7(6)
C36 Fe1 C30 98.0(6)
C35 Fe1 C30 156.9(6)
C32 Fe1 C30 66.2(7)
C36 Fe1 C33 162.6(6)
C35 Fe1 C33 97.4(6)
C32 Fe1 C33 39.5(4)
C30 Fe1 C33 65.4(6)
C36 Fe1 C31 99.7(5)
C35 Fe1 C31 120.7(6)
C32 Fe1 C31 38.5(5)
C30 Fe1 C31 39.0(5)
C33 Fe1 C31 64.4(6)
C36 Fe1 C34 129.4(6)
C35 Fe1 C34 133.2(6)
C32 Fe1 C34 65.4(8)
C30 Fe1 C34 38.3(6)
C33 Fe1 C34 38.8(5)
C31 Fe1 C34 63.8(8)
C36 Fe1 Ge1 89.3(4)
C35 Fe1 Ge1 88.9(4)
C32 Fe1 Ge1 139.7(4)
C30 Fe1 Ge1 108.9(5)
C33 Fe1 Ge1 100.7(5)
C31 Fe1 Ge1 147.3(4)
C34 Fe1 Ge1 86.3(7)
C34 C30 C31 107.7(7)
C34 C30 Fe1 73.4(14)
C31 C30 Fe1 72.0(8)
C32 C31 C30 108.3(7)
C32 C31 Fe1 67.6(9)
C30 C31 Fe1 69.0(8)
C31 C32 C33 108.3(7)
C31 C32 Fe1 73.9(9)
C33 C32 Fe1 72.6(9)
C32 C33 C34 107.3(7)
C32 C33 Fe1 67.9(9)
C34 C33 Fe1 72.3(13)
C30 C34 C33 107.8(7)
C30 C34 Fe1 68.4(12)
C33 C34 Fe1 68.9(11)
O1 C35 Fe1 155.7(12)
O2 C36 Fe1 175.0(10)
N2 Ge1A N1 88.97(16)
N2 Ge1A Fe1A 111.63(13)
N1 Ge1A Fe1A 108.61(13)
C35A Fe1A C36A 97.7(6)
C35A Fe1A C33A 125.5(7)
C36A Fe1A C33A 99.2(7)
C35A Fe1A C34A 158.6(8)
C36A Fe1A C34A 100.5(8)
C33A Fe1A C34A 39.9(6)
C35A Fe1A C32A 94.3(7)
C36A Fe1A C32A 130.8(6)
C33A Fe1A C32A 38.8(5)
C34A Fe1A C32A 65.1(9)
C35A Fe1A C31A 95.7(6)
C36A Fe1A C31A 163.8(6)
C33A Fe1A C31A 65.3(7)
C34A Fe1A C31A 64.7(8)
C32A Fe1A C31A 38.4(4)
C35A Fe1A C30A 128.5(7)
C36A Fe1A C30A 132.8(7)
C33A Fe1A C30A 64.3(7)
C34A Fe1A C30A 38.0(5)
C32A Fe1A C30A 63.0(7)
C31A Fe1A C30A 37.5(5)
C35A Fe1A Ge1A 90.5(5)
C36A Fe1A Ge1A 84.9(4)
C33A Fe1A Ge1A 142.3(5)
C34A Fe1A Ge1A 102.3(7)
C32A Fe1A Ge1A 142.6(5)
C31A Fe1A Ge1A 104.2(5)
C30A Fe1A Ge1A 85.2(5)
C34A C30A C31A 108.7(8)
C34A C30A Fe1A 66.6(15)
C31A C30A Fe1A 70.0(9)
C30A C31A C32A 107.2(8)
C30A C31A Fe1A 72.5(9)
C32A C31A Fe1A 70.0(10)
C33A C32A C31A 108.0(7)
C33A C32A Fe1A 67.0(10)
C31A C32A Fe1A 71.6(11)
C32A C33A C34A 108.1(8)
C32A C33A Fe1A 74.2(11)
C34A C33A Fe1A 71.2(14)
C30A C34A C33A 107.6(7)
C30A C34A Fe1A 75.5(14)
C33A C34A Fe1A 68.8(12)
O1A C35A Fe1A 166.6(12)
O2A C36A Fe1A 176.8(11)
C2 N1 C6 119.8(4)
C2 N1 Ge1 120.0(3)
C6 N1 Ge1 115.3(3)
C2 N1 Ge1A 121.3(4)
C6 N1 Ge1A 115.0(3)
Ge1 N1 Ge1A 41.88(9)
C4 N2 C18 118.4(4)
C4 N2 Ge1A 121.4(4)
C18 N2 Ge1A 116.4(3)
C4 N2 Ge1 119.7(4)
C18 N2 Ge1 116.5(3)
Ge1A N2 Ge1 42.43(9)
N1 C2 C3 123.7(5)
N1 C2 C1 120.6(5)
C3 C2 C1 115.7(5)
C4 C3 C2 128.8(4)
N2 C4 C3 124.0(5)
N2 C4 C5 119.6(5)
C3 C4 C5 116.4(5)
C11 C6 C7 121.6(5)
C11 C6 N1 120.5(5)
C7 C6 N1 117.8(5)
C8 C7 C6 116.9(6)
C8 C7 C12 119.9(6)
C6 C7 C12 123.0(5)
C7 C8 C9 122.1(6)
C10 C9 C8 119.3(6)
C9 C10 C11 121.5(6)
C10 C11 C6 118.5(5)
C10 C11 C15 117.8(6)
C6 C11 C15 123.7(5)
C7 C12 C13 109.8(5)
C7 C12 C14 113.0(6)
C13 C12 C14 108.2(5)
C17 C15 C16 109.4(5)
C17 C15 C11 111.9(5)
C16 C15 C11 110.8(5)
C23 C18 C19 120.7(5)
C23 C18 N2 119.0(5)
C19 C18 N2 120.3(5)
C20 C19 C18 118.5(5)
C20 C19 C24 119.2(5)
C18 C19 C24 122.3(5)
C21 C20 C19 121.0(6)
C20 C21 C22 120.2(6)
C21 C22 C23 122.2(6)
C22 C23 C18 117.3(6)
C22 C23 C27 120.1(6)
C18 C23 C27 122.5(5)
C26 C24 C19 111.2(5)
C26 C24 C25 109.3(5)
C19 C24 C25 111.7(5)
C23 C27 C29 110.9(5)
C23 C27 C28 111.0(5)
C29 C27 C28 109.0(5)

loop_
_geom_bond_atom_site_label_1
_geom_bond_atom_site_label_2
_geom_bond_distance
Ge1 N1 2.059(4)
Ge1 N2 2.080(4)
Ge1 Fe1 2.4961(17)
Fe1 C36 1.738(11)
Fe1 C35 1.807(10)
Fe1 C32 2.06(2)
Fe1 C30 2.106(15)
Fe1 C33 2.125(17)
Fe1 C31 2.145(14)
Fe1 C34 2.17(3)
C30 C34 1.403(18)
C30 C31 1.420(16)
C31 C32 1.391(16)
C32 C33 1.417(17)
C33 C34 1.428(17)
O1 C35 1.269(12)
O2 C36 1.162(12)
Ge1A N2 2.032(4)
Ge1A N1 2.104(4)
Ge1A Fe1A 2.4751(18)
Fe1A C35A 1.685(11)
Fe1A C36A 1.779(14)
Fe1A C33A 2.000(18)
Fe1A C34A 2.03(3)
Fe1A C32A 2.09(2)
Fe1A C31A 2.110(16)
Fe1A C30A 2.142(19)
C30A C34A 1.361(17)
C30A C31A 1.368(17)
C31A C32A 1.380(17)
C32A C33A 1.363(17)
C33A C34A 1.377(17)
O1A C35A 1.277(12)
O2A C36A 1.143(14)
N1 C2 1.316(6)
N1 C6 1.454(7)
N2 C4 1.334(6)
N2 C18 1.452(7)
C1 C2 1.504(7)
C2 C3 1.399(8)
C3 C4 1.392(8)
C4 C5 1.522(7)
C6 C11 1.392(8)
C6 C7 1.411(7)
C7 C8 1.382(9)
C7 C12 1.513(9)
C8 C9 1.395(10)
C9 C10 1.358(9)
C10 C11 1.388(8)
C11 C15 1.543(8)
C12 C13 1.537(8)
C12 C14 1.538(8)
C15 C17 1.517(8)
C15 C16 1.529(8)
C18 C23 1.416(7)
C18 C19 1.417(7)
C19 C20 1.387(8)
C19 C24 1.524(8)
C20 C21 1.368(9)
C21 C22 1.374(9)
C22 C23 1.386(9)
C23 C27 1.507(8)
C24 C26 1.512(8)
C24 C25 1.524(8)
C27 C29 1.543(9)
C27 C28 1.544(8)
